data_8107716
loop_
_publ_author_name
'Abdel-Aziz, Hatem A.'
'Ghabbour, Hazem A.'
'Fun, Hoong-Kun'

_publ_section_title
;
 Crystal structure of (E)-3-(4-methoxyphenyl)-1-(thiophen-2-yl)-2-
 tosylprop-2-en-1-one, C21H18O4S2
;
_journal_issue 2
_journal_name_full 'Zeitschrift f\"ur Kristallographie - New Crystal Structures'
_journal_page_first 61
_journal_page_last 62
_journal_paper_doi 10.1515/ncrs-2014-9040
_journal_volume 230
_journal_year 2015
_chemical_formula_sum 'C21 H18 O4 S2'
_chemical_formula_weight 398.47
_chemical_name_common
;
(E)-3-(4-methoxyphenyl)-1-(thiophen-2-yl)-2-
tosylprop-2-en-1-one
;
_space_group_IT_number 61
_space_group_name_Hall '-P 2ac 2ab'
_space_group_name_H-M_alt 'P b c a'
_symmetry_cell_setting orthorhombic
_symmetry_Int_Tables_number 61
_symmetry_space_group_name_Hall '-P 2ac 2ab'
_symmetry_space_group_name_H-M 'P b c a'
_cell_angle_alpha 90.
_cell_angle_beta 90.
_cell_angle_gamma 90.
_cell_formula_units_Z 8
_cell_length_a 8.2038(3)
_cell_length_b 19.8810(7)
_cell_length_c 24.0661(8)
_cell_volume 3925.2(2)
_diffrn_ambient_temperature 293
_diffrn_radiation_probe x-ray
_diffrn_radiation_type MoK\a
_diffrn_radiation_wavelength 1.54178
_exptl_absorpt_coefficient_mu 2.661
_exptl_crystal_density_diffrn 1.349
_exptl_crystal_density_method 'Not Measured'
_exptl_crystal_F_000 1664
_refine_ls_number_parameters 246
_refine_ls_number_reflns 2511
_refine_ls_R_factor_gt 0.0490
_refine_ls_wR_factor_gt 0.1426
_cod_data_source_file Z-2015-061.cif
_cod_data_source_block 1
_cod_database_code 8107716

loop_
_space_group_symop_id
_space_group_symop_operation_xyz
1 x,y,z
2 1/2-x,-y,1/2+z
3 1/2+x,1/2-y,-z
4 -x,1/2+y,1/2-z
5 -x,-y,-z
6 1/2+x,y,1/2-z
7 1/2-x,1/2+y,z
8 x,1/2-y,1/2+z

loop_
_atom_site_aniso_label
_atom_site_aniso_U_11
_atom_site_aniso_U_22
_atom_site_aniso_U_33
_atom_site_aniso_U_23
_atom_site_aniso_U_13
_atom_site_aniso_U_12
S1 0.0827(6) 0.0991(6) 0.0904(5) 0.0092(4) -0.0240(4) 0.0057(4)
S2 0.0654(5) 0.0935(5) 0.0645(4) 0.0039(3) -0.0043(3) -0.0069(3)
O1 0.0850(10) 0.095(2) 0.0910(10) 0.0300(10) -0.0120(10) -0.0200(10)
O2 0.110(2) 0.0770(10) 0.098(2) 0.0010(10) -0.0040(10) 0.0080(10)
O3 0.111(2) 0.115(2) 0.0670(10) 0.0190(10) -0.0160(10) -0.0180(10)
O4 0.0570(10) 0.123(2) 0.0930(10) -0.0150(10) 0.0039(9) 0.0040(10)
C1 0.066(2) 0.125(3) 0.101(2) -0.021(2) -0.017(2) 0.003(2)
C2 0.061(2) 0.122(3) 0.096(2) -0.016(2) 0.0080(10) -0.017(2)
C3 0.062(2) 0.098(2) 0.068(2) 0.0000(10) 0.0030(10) -0.0060(10)
C4 0.061(2) 0.074(2) 0.0570(10) -0.0010(10) -0.0020(10) -0.0010(10)
C5 0.070(2) 0.070(2) 0.0610(10) 0.0070(10) -0.0020(10) -0.0030(10)
C6 0.058(2) 0.074(2) 0.066(2) 0.0080(10) -0.0060(10) -0.0090(10)
C7 0.063(2) 0.081(2) 0.071(2) 0.0160(10) -0.0100(10) -0.0080(10)
C8 0.064(2) 0.070(2) 0.073(2) 0.0110(10) -0.0070(10) -0.0060(10)
C9 0.081(2) 0.077(2) 0.083(2) 0.018(2) -0.0160(10) -0.0020(10)
C10 0.089(2) 0.066(2) 0.101(2) 0.011(2) -0.015(2) 0.006(2)
C11 0.074(2) 0.070(2) 0.086(2) 0.008(2) -0.0040(10) -0.0060(10)
C12 0.112(3) 0.083(2) 0.079(2) 0.012(2) -0.010(2) 0.014(2)
C13 0.102(2) 0.075(2) 0.082(2) 0.012(2) -0.007(2) 0.014(2)
C14 0.108(3) 0.073(2) 0.120(3) 0.005(2) -0.001(2) 0.006(2)
C15 0.057(2) 0.080(2) 0.069(2) -0.0080(10) -0.0060(10) 0.0020(10)
C16 0.070(2) 0.088(2) 0.091(2) 0.002(2) -0.0030(10) 0.003(2)
C17 0.104(3) 0.079(2) 0.095(2) -0.002(2) 0.011(2) -0.013(2)
C18 0.075(2) 0.114(3) 0.086(2) -0.028(2) 0.015(2) -0.023(2)
C19 0.059(2) 0.121(3) 0.106(2) -0.030(2) -0.001(2) 0.003(2)
C20 0.064(2) 0.086(2) 0.092(2) -0.012(2) -0.0090(10) 0.004(2)
C21 0.113(3) 0.168(4) 0.138(4) -0.037(3) 0.038(2) -0.066(3)

loop_
_atom_site_label
_atom_site_type_symbol
_atom_site_thermal_displace_type
_atom_site_fract_x
_atom_site_fract_y
_atom_site_fract_z
_atom_site_occupancy
_atom_site_U_iso_or_equiv
_atom_site_calc_flag
_atom_site_refinement_flags
_atom_site_disorder_assembly
_atom_site_disorder_group
S1 S Uani -0.17770(10) 0.85256(5) 0.30177(3) 1.000 0.0907(3) . . . .
S2 S Uani 0.20390(9) 0.83681(4) 0.46622(3) 1.000 0.0745(3) . . . .
O1 O Uani 0.1786(2) 0.86800(10) 0.33102(9) 1.000 0.0903(8) . . . .
O2 O Uani 0.3783(3) 0.54870(10) 0.22744(9) 1.000 0.0950(10) . . . .
O3 O Uani 0.2435(3) 0.79180(10) 0.51064(8) 1.000 0.0977(10) . . . .
O4 O Uani 0.0591(2) 0.87680(10) 0.46992(8) 1.000 0.0910(8) . . . .
C1 C Uani -0.3460(4) 0.8072(2) 0.3180(2) 1.000 0.0973(14) . . . .
C2 C Uani -0.3168(4) 0.7606(2) 0.35720(10) 1.000 0.0930(14) . . . .
C3 C Uani -0.1554(3) 0.7610(2) 0.37570(10) 1.000 0.0760(12) . . . .
C4 C Uani -0.0643(3) 0.80890(10) 0.34914(9) 1.000 0.0640(10) . . . .
C5 C Uani 0.1065(3) 0.82550(10) 0.35790(10) 1.000 0.0670(10) . . . .
C6 C Uani 0.1918(3) 0.78870(10) 0.40420(10) 1.000 0.0660(12) . . . .
C7 C Uani 0.2590(3) 0.72760(10) 0.40330(10) 1.000 0.0717(12) . . . .
C8 C Uani 0.2786(3) 0.68040(10) 0.35780(10) 1.000 0.0690(12) . . . .
C9 C Uani 0.3500(4) 0.6185(2) 0.36820(10) 1.000 0.0803(12) . . . .
C10 C Uani 0.3844(4) 0.5730(2) 0.32660(10) 1.000 0.0853(12) . . . .
C11 C Uani 0.3475(3) 0.58890(10) 0.27240(10) 1.000 0.0767(12) . . . .
C12 C Uani 0.2743(4) 0.6496(2) 0.26070(10) 1.000 0.0913(14) . . . .
C13 C Uani 0.2409(4) 0.6943(2) 0.30220(10) 1.000 0.0863(12) . . . .
C14 C Uani 0.4682(4) 0.4888(2) 0.2356(2) 1.000 0.1003(16) . . . .
C15 C Uani 0.3704(3) 0.89020(10) 0.45470(10) 1.000 0.0687(12) . . . .
C16 C Uani 0.3467(4) 0.9538(2) 0.43390(10) 1.000 0.0830(12) . . . .
C17 C Uani 0.4785(5) 0.9935(2) 0.42240(10) 1.000 0.0927(14) . . . .
C18 C Uani 0.6357(4) 0.9709(2) 0.43110(10) 1.000 0.0917(14) . . . .
C19 C Uani 0.6565(4) 0.9070(2) 0.45280(10) 1.000 0.0953(14) . . . .
C20 C Uani 0.5255(4) 0.8666(2) 0.46460(10) 1.000 0.0807(12) . . . .
C21 C Uani 0.7814(5) 1.0151(2) 0.4164(2) 1.000 0.140(2) . . . .
H1A H Uiso -0.44740 0.81370 0.30150 1.000 0.1160 . . . .
H2A H Uiso -0.39560 0.73120 0.37070 1.000 0.1120 . . . .
H3A H Uiso -0.11470 0.73220 0.40270 1.000 0.0910 . . . .
H7A H Uiso 0.29970 0.71290 0.43720 1.000 0.0860 . . . .
H9A H Uiso 0.37580 0.60720 0.40460 1.000 0.0970 . . . .
H10A H Uiso 0.43220 0.53190 0.33510 1.000 0.1020 . . . .
H12A H Uiso 0.24720 0.66010 0.22420 1.000 0.1100 . . . .
H13A H Uiso 0.19190 0.73510 0.29330 1.000 0.1040 . . . .
H14A H Uiso 0.48880 0.46790 0.20040 1.000 0.1500 . . . .
H14B H Uiso 0.40690 0.45860 0.25870 1.000 0.1500 . . . .
H14C H Uiso 0.56990 0.49920 0.25330 1.000 0.1500 . . . .
H16A H Uiso 0.24170 0.96970 0.42770 1.000 0.1000 . . . .
H17A H Uiso 0.46210 1.03660 0.40840 1.000 0.1110 . . . .
H19A H Uiso 0.76130 0.89110 0.45950 1.000 0.1150 . . . .
H20A H Uiso 0.54130 0.82370 0.47900 1.000 0.0970 . . . .
H21A H Uiso 0.85800 1.01470 0.44650 1.000 0.2090 . . . .
H21B H Uiso 0.74490 1.06030 0.40990 1.000 0.2090 . . . .
H21C H Uiso 0.83280 0.99810 0.38340 1.000 0.2090 . . . .

loop_
_atom_type_symbol
_atom_type_description
_atom_type_scat_dispersion_real
_atom_type_scat_dispersion_imag
_atom_type_scat_source
C C 0.0033 0.0016 ' International Tables Vol C Tables 4.2.6.8 and 6.1.1.4'
H H 0.0000 0.0000 ' International Tables Vol C Tables 4.2.6.8 and 6.1.1.4'
O O 0.0106 0.0060 ' International Tables Vol C Tables 4.2.6.8 and 6.1.1.4'
S S 0.1246 0.1234 ' International Tables Vol C Tables 4.2.6.8 and 6.1.1.4'

loop_
_geom_angle_atom_site_label_1
_geom_angle_atom_site_label_2
_geom_angle_atom_site_label_3
_geom_angle
_geom_angle_site_symmetry_1
_geom_angle_site_symmetry_2
_geom_angle_site_symmetry_3
_geom_angle_publ_flag
C1 S1 C4 91.12(17) . . . yes
O3 S2 O4 119.26(13) . . . yes
O3 S2 C6 107.68(11) . . . yes
O3 S2 C15 108.66(13) . . . yes
O4 S2 C6 107.76(12) . . . yes
O4 S2 C15 108.68(11) . . . yes
C6 S2 C15 103.71(11) . . . yes
C11 O2 C14 118.6(3) . . . yes
S1 C1 C2 112.6(3) . . . yes
C1 C2 C3 112.9(3) . . . no
C2 C3 C4 111.9(3) . . . no
S1 C4 C3 111.58(19) . . . yes
S1 C4 C5 120.39(16) . . . yes
C3 C4 C5 128.0(2) . . . no
O1 C5 C4 123.3(2) . . . yes
O1 C5 C6 120.3(2) . . . yes
C4 C5 C6 116.40(19) . . . no
S2 C6 C5 112.73(15) . . . yes
S2 C6 C7 118.75(19) . . . yes
C5 C6 C7 128.5(2) . . . no
C6 C7 C8 130.3(2) . . . no
C7 C8 C9 119.0(2) . . . no
C7 C8 C13 124.7(2) . . . no
C9 C8 C13 116.2(2) . . . no
C8 C9 C10 122.6(3) . . . no
C9 C10 C11 119.5(3) . . . no
O2 C11 C10 125.1(2) . . . yes
O2 C11 C12 115.5(2) . . . yes
C10 C11 C12 119.4(2) . . . no
C11 C12 C13 120.6(3) . . . no
C8 C13 C12 121.8(3) . . . no
S2 C15 C16 120.3(2) . . . yes
S2 C15 C20 119.1(2) . . . yes
C16 C15 C20 120.5(3) . . . no
C15 C16 C17 119.6(3) . . . no
C16 C17 C18 121.3(4) . . . no
C17 C18 C19 118.1(3) . . . no
C17 C18 C21 120.6(3) . . . no
C19 C18 C21 121.3(3) . . . no
C18 C19 C20 121.3(3) . . . no
C15 C20 C19 119.3(3) . . . no
S1 C1 H1A 124.00 . . . no
C2 C1 H1A 124.00 . . . no
C1 C2 H2A 124.00 . . . no
C3 C2 H2A 123.00 . . . no
C2 C3 H3A 124.00 . . . no
C4 C3 H3A 124.00 . . . no
C6 C7 H7A 115.00 . . . no
C8 C7 H7A 115.00 . . . no
C8 C9 H9A 119.00 . . . no
C10 C9 H9A 119.00 . . . no
C9 C10 H10A 120.00 . . . no
C11 C10 H10A 120.00 . . . no
C11 C12 H12A 120.00 . . . no
C13 C12 H12A 120.00 . . . no
C8 C13 H13A 119.00 . . . no
C12 C13 H13A 119.00 . . . no
O2 C14 H14A 110.00 . . . no
O2 C14 H14B 109.00 . . . no
O2 C14 H14C 109.00 . . . no
H14A C14 H14B 109.00 . . . no
H14A C14 H14C 109.00 . . . no
H14B C14 H14C 109.00 . . . no
C15 C16 H16A 120.00 . . . no
C17 C16 H16A 120.00 . . . no
C16 C17 H17A 119.00 . . . no
C18 C17 H17A 119.00 . . . no
C18 C19 H19A 119.00 . . . no
C20 C19 H19A 119.00 . . . no
C15 C20 H20A 120.00 . . . no
C19 C20 H20A 120.00 . . . no
C18 C21 H21A 109.00 . . . no
C18 C21 H21B 109.00 . . . no
C18 C21 H21C 109.00 . . . no
H21A C21 H21B 110.00 . . . no
H21A C21 H21C 110.00 . . . no
H21B C21 H21C 109.00 . . . no

loop_
_geom_bond_atom_site_label_1
_geom_bond_atom_site_label_2
_geom_bond_distance
_geom_bond_site_symmetry_1
_geom_bond_site_symmetry_2
_geom_bond_publ_flag
S1 C1 1.695(4) . . yes
S1 C4 1.708(2) . . yes
S2 O3 1.432(2) . . yes
S2 O4 1.4322(19) . . yes
S2 C6 1.776(2) . . yes
S2 C15 1.752(2) . . yes
O1 C5 1.218(3) . . yes
O2 C11 1.369(3) . . yes
O2 C14 1.415(4) . . yes
C1 C2 1.344(5) . . no
C2 C3 1.397(4) . . no
C3 C4 1.369(4) . . no
C4 C5 1.455(3) . . no
C5 C6 1.506(3) . . no
C6 C7 1.334(3) . . no
C7 C8 1.451(3) . . no
C8 C9 1.386(4) . . no
C8 C13 1.401(3) . . no
C9 C10 1.379(5) . . no
C10 C11 1.376(4) . . no
C11 C12 1.377(4) . . no
C12 C13 1.365(5) . . no
C15 C16 1.374(4) . . no
C15 C20 1.377(4) . . no
C16 C17 1.367(5) . . no
C17 C18 1.382(5) . . no
C18 C19 1.384(5) . . no
C18 C21 1.525(5) . . no
C19 C20 1.371(5) . . no
C1 H1A 0.9300 . . no
C2 H2A 0.9300 . . no
C3 H3A 0.9300 . . no
C7 H7A 0.9300 . . no
C9 H9A 0.9300 . . no
C10 H10A 0.9300 . . no
C12 H12A 0.9300 . . no
C13 H13A 0.9300 . . no
C14 H14A 0.9600 . . no
C14 H14B 0.9600 . . no
C14 H14C 0.9600 . . no
C16 H16A 0.9300 . . no
C17 H17A 0.9300 . . no
C19 H19A 0.9300 . . no
C20 H20A 0.9300 . . no
C21 H21A 0.9600 . . no
C21 H21B 0.9600 . . no
C21 H21C 0.9600 . . no

loop_
_geom_hbond_atom_site_label_D
_geom_hbond_atom_site_label_H
_geom_hbond_atom_site_label_A
_geom_hbond_distance_DH
_geom_hbond_distance_HA
_geom_hbond_distance_DA
_geom_hbond_angle_DHA
_geom_hbond_site_symmetry_A
_geom_hbond_publ_flag
C3 H3A O3 0.9300 2.4400 3.045(3) 123.00 3_466 yes
C7 H7A O3 0.9300 2.4100 2.884(3) 112.00 . yes
C16 H16A O4 0.9300 2.5900 2.943(4) 103.00 . yes
C19 H19A O4 0.9300 2.4700 3.382(4) 166.00 1_655 yes

loop_
_geom_torsion_atom_site_label_1
_geom_torsion_atom_site_label_2
_geom_torsion_atom_site_label_3
_geom_torsion_atom_site_label_4
_geom_torsion
_geom_torsion_site_symmetry_1
_geom_torsion_site_symmetry_2
_geom_torsion_site_symmetry_3
_geom_torsion_site_symmetry_4
_geom_torsion_publ_flag
C4 S1 C1 C2 -0.6(3) . . . . no
C1 S1 C4 C3 0.4(2) . . . . no
C1 S1 C4 C5 -178.4(2) . . . . no
O3 S2 C6 C5 163.98(18) . . . . no
O3 S2 C6 C7 -17.4(2) . . . . no
O4 S2 C6 C5 34.1(2) . . . . no
O4 S2 C6 C7 -147.3(2) . . . . no
C15 S2 C6 C5 -80.97(19) . . . . no
C15 S2 C6 C7 97.6(2) . . . . no
O3 S2 C15 C16 -151.4(2) . . . . no
O3 S2 C15 C20 31.2(2) . . . . no
O4 S2 C15 C16 -20.2(2) . . . . no
O4 S2 C15 C20 162.4(2) . . . . no
C6 S2 C15 C16 94.2(2) . . . . no
C6 S2 C15 C20 -83.1(2) . . . . no
C14 O2 C11 C10 -6.2(4) . . . . no
C14 O2 C11 C12 173.6(3) . . . . no
S1 C1 C2 C3 0.6(4) . . . . no
C1 C2 C3 C4 -0.3(4) . . . . no
C2 C3 C4 S1 -0.2(3) . . . . no
C2 C3 C4 C5 178.5(2) . . . . no
S1 C4 C5 O1 -3.5(3) . . . . no
S1 C4 C5 C6 174.43(16) . . . . no
C3 C4 C5 O1 178.0(3) . . . . no
C3 C4 C5 C6 -4.2(4) . . . . no
O1 C5 C6 S2 79.2(3) . . . . no
O1 C5 C6 C7 -99.2(3) . . . . no
C4 C5 C6 S2 -98.8(2) . . . . no
C4 C5 C6 C7 82.8(3) . . . . no
S2 C6 C7 C8 -174.4(2) . . . . no
C5 C6 C7 C8 3.9(4) . . . . no
C6 C7 C8 C9 -178.3(3) . . . . no
C6 C7 C8 C13 6.5(4) . . . . no
C7 C8 C9 C10 -174.9(3) . . . . no
C13 C8 C9 C10 0.7(5) . . . . no
C7 C8 C13 C12 174.7(3) . . . . no
C9 C8 C13 C12 -0.7(5) . . . . no
C8 C9 C10 C11 0.1(5) . . . . no
C9 C10 C11 O2 178.7(3) . . . . no
C9 C10 C11 C12 -1.1(5) . . . . no
O2 C11 C12 C13 -178.7(3) . . . . no
C10 C11 C12 C13 1.1(5) . . . . no
C11 C12 C13 C8 -0.3(5) . . . . no
S2 C15 C16 C17 -176.6(2) . . . . no
C20 C15 C16 C17 0.8(4) . . . . no
S2 C15 C20 C19 176.5(2) . . . . no
C16 C15 C20 C19 -0.8(4) . . . . no
C15 C16 C17 C18 0.2(4) . . . . no
C16 C17 C18 C19 -1.1(4) . . . . no
C16 C17 C18 C21 178.2(3) . . . . no
C17 C18 C19 C20 1.0(4) . . . . no
C21 C18 C19 C20 -178.2(3) . . . . no
C18 C19 C20 C15 -0.1(4) . . . . no
